data_7154740
loop_
_publ_author_name
'Jones, D. Heulyn'
'Bresciani, Stefano'
'Tellam, James P.'
'Wojno, Justyna'
'Cooper, Anthony W. J.'
'Kennedy, Alan R.'
'Tomkinson, Nicholas C. O.'

_publ_section_title
;
 Synthesis of dibenzylamino-1-methylcyclohexanol and
 dibenzylamino-1-trifluoromethylcyclohexanol isomers.
;
_journal_issue 1
_journal_name_full 'Organic &amp; biomolecular chemistry'
_journal_page_first 172
_journal_page_last 182
_journal_paper_doi 10.1039/c5ob01924a
_journal_volume 14
_journal_year 2015
_chemical_formula_sum 'C21 H27 N O'
_chemical_formula_weight 309.44
_chemical_name_systematic
;
 ?
;
_space_group_IT_number 147
_symmetry_cell_setting trigonal
_symmetry_space_group_name_Hall '-P 3'
_symmetry_space_group_name_H-M 'P -3'
_atom_sites_solution_hydrogens geom
_atom_sites_solution_primary direct
_atom_sites_solution_secondary difmap
_audit_creation_method SHELXL-97
_audit_update_record
;
2015-05-08 deposited with the CCDC.
2015-10-08 downloaded from the CCDC.
;
_cell_angle_alpha 90.00
_cell_angle_beta 90.00
_cell_angle_gamma 120.00
_cell_formula_units_Z 6
_cell_length_a 18.6953(4)
_cell_length_b 18.6953(4)
_cell_length_c 9.2303(2)
_cell_measurement_reflns_used 2965
_cell_measurement_temperature 123(2)
_cell_measurement_theta_max 72.9270
_cell_measurement_theta_min 4.7250
_cell_volume 2793.90(10)
_computing_cell_refinement CrysalisPro
_computing_data_collection CrysalisPro
_computing_data_reduction CrysalisPro
_computing_publication_material SHELXL-97
_computing_structure_refinement 'SHELXL-97 (Sheldrick, 2008)'
_computing_structure_solution SIR92
_diffrn_ambient_temperature 123(2)
_diffrn_measured_fraction_theta_full 0.992
_diffrn_measured_fraction_theta_max 0.970
_diffrn_measurement_device_type 'Oxford Diffraction Gemini S'
_diffrn_measurement_method 'omega scans'
_diffrn_radiation_monochromator graphite
_diffrn_radiation_source 'fine-focus sealed tube'
_diffrn_radiation_type CuK\a
_diffrn_radiation_wavelength 1.54180
_diffrn_reflns_av_R_equivalents 0.0219
_diffrn_reflns_av_sigmaI/netI 0.0307
_diffrn_reflns_limit_h_max 23
_diffrn_reflns_limit_h_min -17
_diffrn_reflns_limit_k_max 19
_diffrn_reflns_limit_k_min -20
_diffrn_reflns_limit_l_max 6
_diffrn_reflns_limit_l_min -11
_diffrn_reflns_number 6073
_diffrn_reflns_theta_full 70.00
_diffrn_reflns_theta_max 73.12
_diffrn_reflns_theta_min 4.73
_exptl_absorpt_coefficient_mu 0.512
_exptl_absorpt_correction_T_max 1.00000
_exptl_absorpt_correction_T_min 0.82144
_exptl_absorpt_correction_type multi-scan
_exptl_absorpt_process_details
;
CrysAlisPro, Agilent Technologies,
Version 1.171.36.32 (release 02-08-2013 CrysAlis171 .NET)
(compiled Aug  2 2013,16:46:58)
Empirical absorption correction using spherical harmonics,
 implemented in SCALE3 ABSPACK scaling algorithm.
;
_exptl_crystal_colour colourless
_exptl_crystal_density_diffrn 1.103
_exptl_crystal_density_method 'not measured'
_exptl_crystal_description block
_exptl_crystal_F_000 1008
_exptl_crystal_size_max 0.28
_exptl_crystal_size_mid 0.15
_exptl_crystal_size_min 0.10
_refine_diff_density_max 0.296
_refine_diff_density_min -0.207
_refine_diff_density_rms 0.039
_refine_ls_extinction_method none
_refine_ls_goodness_of_fit_ref 1.061
_refine_ls_hydrogen_treatment mixed
_refine_ls_matrix_type full
_refine_ls_number_parameters 213
_refine_ls_number_reflns 3634
_refine_ls_number_restraints 0
_refine_ls_restrained_S_all 1.061
_refine_ls_R_factor_all 0.0562
_refine_ls_R_factor_gt 0.0477
_refine_ls_shift/su_max 0.000
_refine_ls_shift/su_mean 0.000
_refine_ls_structure_factor_coef Fsqd
_refine_ls_weighting_details 'calc w=1/[\s^2^(Fo^2^)+(0.0765P)^2^+0.3499P] where P=(Fo^2^+2Fc^2^)/3'
_refine_ls_weighting_scheme calc
_refine_ls_wR_factor_gt 0.1266
_refine_ls_wR_factor_ref 0.1352
_reflns_number_gt 3036
_reflns_number_total 3634
_reflns_threshold_expression I>2\s(I)
_cod_data_source_file c5ob01924a2.cif
_cod_data_source_block tomk_jones2
_cod_depositor_comments 'Adding full bibliography for 7154740--7154747.cif.'
_cod_original_sg_symbol_H-M P-3
_cod_database_code 7154740

loop_
_symmetry_equiv_pos_as_xyz
'x, y, z'
'-y, x-y, z'
'-x+y, -x, z'
'-x, -y, -z'
'y, -x+y, -z'
'x-y, x, -z'

loop_
_atom_site_label
_atom_site_type_symbol
_atom_site_fract_x
_atom_site_fract_y
_atom_site_fract_z
_atom_site_U_iso_or_equiv
_atom_site_adp_type
_atom_site_occupancy
_atom_site_symmetry_multiplicity
_atom_site_calc_flag
_atom_site_refinement_flags
O1 O 0.89339(6) 0.05352(6) 0.96167(11) 0.0410(3) Uani 1 1 d .
N1 N 0.72839(7) 0.12146(7) 0.51261(12) 0.0318(3) Uani 1 1 d .
C1 C 0.75958(7) 0.10130(8) 0.64363(13) 0.0296(3) Uani 1 1 d .
H1 H 0.7210 0.0952 0.7238 0.036 Uiso 1 1 calc R
C2 C 0.76034(8) 0.01969(8) 0.63695(15) 0.0336(3) Uani 1 1 d .
H2A H 0.7038 -0.0262 0.6173 0.040 Uiso 1 1 calc R
H2B H 0.7964 0.0220 0.5564 0.040 Uiso 1 1 calc R
C3 C 0.79146(8) 0.00321(8) 0.77876(15) 0.0354(3) Uani 1 1 d .
H3A H 0.7936 -0.0484 0.7694 0.042 Uiso 1 1 calc R
H3B H 0.7520 -0.0048 0.8572 0.042 Uiso 1 1 calc R
C4 C 0.87715(8) 0.07390(8) 0.81981(14) 0.0310(3) Uani 1 1 d .
C5 C 0.87531(8) 0.15472(8) 0.82728(14) 0.0316(3) Uani 1 1 d .
H5A H 0.8389 0.1515 0.9079 0.038 Uiso 1 1 calc R
H5B H 0.9316 0.2008 0.8482 0.038 Uiso 1 1 calc R
C6 C 0.84443(8) 0.17291(8) 0.68645(15) 0.0322(3) Uani 1 1 d .
H6A H 0.8844 0.1829 0.6079 0.039 Uiso 1 1 calc R
H6B H 0.8409 0.2237 0.6986 0.039 Uiso 1 1 calc R
C7 C 0.94357(9) 0.08125(9) 0.71549(16) 0.0390(3) Uani 1 1 d .
H7A H 0.9975 0.1263 0.7467 0.058 Uiso 1 1 calc R
H7B H 0.9314 0.0928 0.6178 0.058 Uiso 1 1 calc R
H7C H 0.9446 0.0293 0.7148 0.058 Uiso 1 1 calc R
C8 C 0.77097(8) 0.12309(9) 0.37818(14) 0.0364(3) Uani 1 1 d .
H8A H 0.7481 0.0661 0.3408 0.044 Uiso 1 1 calc R
H8B H 0.8305 0.1456 0.3981 0.044 Uiso 1 1 calc R
C9 C 0.76044(8) 0.17581(10) 0.26549(16) 0.0393(3) Uani 1 1 d .
C10 C 0.78518(10) 0.25791(11) 0.29717(19) 0.0500(4) Uani 1 1 d .
H10 H 0.8095 0.2804 0.3885 0.060 Uiso 1 1 calc R
C11 C 0.77462(12) 0.30692(13) 0.1969(2) 0.0603(5) Uani 1 1 d .
H11 H 0.7922 0.3630 0.2190 0.072 Uiso 1 1 calc R
C12 C 0.73846(12) 0.27427(14) 0.0647(2) 0.0600(5) Uani 1 1 d .
H12 H 0.7308 0.3078 -0.0037 0.072 Uiso 1 1 calc R
C13 C 0.71338(11) 0.19296(14) 0.03151(18) 0.0571(5) Uani 1 1 d .
H13 H 0.6886 0.1707 -0.0596 0.068 Uiso 1 1 calc R
C14 C 0.72460(10) 0.14369(11) 0.13226(16) 0.0454(4) Uani 1 1 d .
H14 H 0.7076 0.0879 0.1093 0.054 Uiso 1 1 calc R
C15 C 0.63903(8) 0.06827(9) 0.49272(15) 0.0359(3) Uani 1 1 d .
H15A H 0.6254 0.0098 0.4914 0.043 Uiso 1 1 calc R
H15B H 0.6231 0.0806 0.3978 0.043 Uiso 1 1 calc R
C16 C 0.58972(8) 0.07961(9) 0.61004(14) 0.0346(3) Uani 1 1 d .
C17 C 0.58904(9) 0.15347(10) 0.62015(16) 0.0422(3) Uani 1 1 d .
H17 H 0.6211 0.1971 0.5546 0.051 Uiso 1 1 calc R
C18 C 0.54204(11) 0.16389(12) 0.72494(19) 0.0518(4) Uani 1 1 d .
H18 H 0.5418 0.2145 0.7305 0.062 Uiso 1 1 calc R
C19 C 0.49550(10) 0.10114(13) 0.82128(18) 0.0539(4) Uani 1 1 d .
H19 H 0.4632 0.1084 0.8928 0.065 Uiso 1 1 calc R
C20 C 0.49615(9) 0.02795(12) 0.81325(17) 0.0512(4) Uani 1 1 d .
H20 H 0.4643 -0.0153 0.8796 0.061 Uiso 1 1 calc R
C21 C 0.54334(9) 0.01726(10) 0.70811(15) 0.0416(3) Uani 1 1 d .
H21 H 0.5438 -0.0333 0.7035 0.050 Uiso 1 1 calc R
H1H H 0.9447(12) 0.0887(12) 0.983(2) 0.047(5) Uiso 1 1 d .

loop_
_atom_site_aniso_label
_atom_site_aniso_U_11
_atom_site_aniso_U_22
_atom_site_aniso_U_33
_atom_site_aniso_U_23
_atom_site_aniso_U_13
_atom_site_aniso_U_12
O1 0.0366(6) 0.0363(5) 0.0417(6) 0.0082(4) -0.0084(4) 0.0118(4)
N1 0.0283(5) 0.0384(6) 0.0320(6) -0.0012(4) -0.0013(4) 0.0191(5)
C1 0.0272(6) 0.0322(6) 0.0317(6) -0.0021(5) -0.0012(5) 0.0165(5)
C2 0.0311(6) 0.0293(6) 0.0386(7) -0.0046(5) -0.0065(5) 0.0137(5)
C3 0.0335(7) 0.0271(6) 0.0424(7) 0.0023(5) -0.0041(5) 0.0128(5)
C4 0.0296(6) 0.0298(6) 0.0335(6) 0.0022(5) -0.0034(5) 0.0148(5)
C5 0.0275(6) 0.0299(6) 0.0362(6) -0.0038(5) -0.0033(5) 0.0134(5)
C6 0.0316(6) 0.0268(6) 0.0398(7) -0.0024(5) -0.0047(5) 0.0157(5)
C7 0.0348(7) 0.0392(7) 0.0493(8) 0.0000(6) -0.0004(6) 0.0232(6)
C8 0.0347(7) 0.0448(7) 0.0343(7) -0.0003(6) 0.0011(5) 0.0234(6)
C9 0.0312(7) 0.0520(8) 0.0379(7) 0.0063(6) 0.0054(5) 0.0231(6)
C10 0.0455(8) 0.0492(9) 0.0532(9) 0.0079(7) -0.0015(7) 0.0221(7)
C11 0.0549(10) 0.0564(10) 0.0722(12) 0.0203(9) 0.0064(9) 0.0297(9)
C12 0.0571(10) 0.0846(14) 0.0546(10) 0.0298(9) 0.0161(8) 0.0476(10)
C13 0.0543(10) 0.0971(15) 0.0356(8) 0.0101(8) 0.0069(7) 0.0497(10)
C14 0.0426(8) 0.0656(10) 0.0356(7) 0.0031(7) 0.0054(6) 0.0328(8)
C15 0.0304(6) 0.0441(7) 0.0342(7) -0.0038(5) -0.0048(5) 0.0192(6)
C16 0.0257(6) 0.0456(7) 0.0319(6) -0.0017(5) -0.0059(5) 0.0174(6)
C17 0.0381(7) 0.0528(8) 0.0413(7) 0.0020(6) -0.0013(6) 0.0269(7)
C18 0.0477(9) 0.0672(11) 0.0534(9) -0.0093(8) -0.0031(7) 0.0383(8)
C19 0.0372(8) 0.0833(13) 0.0421(8) -0.0132(8) 0.0002(6) 0.0308(8)
C20 0.0326(7) 0.0697(11) 0.0340(7) 0.0023(7) -0.0018(6) 0.0125(7)
C21 0.0329(7) 0.0471(8) 0.0384(7) 0.0004(6) -0.0058(6) 0.0152(6)

loop_
_atom_type_symbol
_atom_type_description
_atom_type_scat_dispersion_real
_atom_type_scat_dispersion_imag
_atom_type_scat_source
O O 0.0492 0.0322 'International Tables Vol C Tables 4.2.6.8 and 6.1.1.4'
N N 0.0311 0.0180 'International Tables Vol C Tables 4.2.6.8 and 6.1.1.4'
C C 0.0181 0.0091 'International Tables Vol C Tables 4.2.6.8 and 6.1.1.4'
H H 0.0000 0.0000 'International Tables Vol C Tables 4.2.6.8 and 6.1.1.4'

loop_
_geom_angle_atom_site_label_1
_geom_angle_atom_site_label_2
_geom_angle_atom_site_label_3
_geom_angle
C4 O1 H1H 107.6(12)
C8 N1 C15 109.30(10)
C8 N1 C1 114.85(10)
C15 N1 C1 113.08(10)
N1 C1 C6 111.00(10)
N1 C1 C2 115.07(10)
C6 C1 C2 111.08(10)
N1 C1 H1 106.4
C6 C1 H1 106.4
C2 C1 H1 106.4
C3 C2 C1 111.14(11)
C3 C2 H2A 109.4
C1 C2 H2A 109.4
C3 C2 H2B 109.4
C1 C2 H2B 109.4
H2A C2 H2B 108.0
C2 C3 C4 112.25(11)
C2 C3 H3A 109.2
C4 C3 H3A 109.2
C2 C3 H3B 109.2
C4 C3 H3B 109.2
H3A C3 H3B 107.9
O1 C4 C7 109.21(11)
O1 C4 C3 105.38(10)
C7 C4 C3 112.08(11)
O1 C4 C5 109.43(10)
C7 C4 C5 111.07(11)
C3 C4 C5 109.48(10)
C6 C5 C4 112.27(10)
C6 C5 H5A 109.2
C4 C5 H5A 109.2
C6 C5 H5B 109.2
C4 C5 H5B 109.2
H5A C5 H5B 107.9
C5 C6 C1 111.52(10)
C5 C6 H6A 109.3
C1 C6 H6A 109.3
C5 C6 H6B 109.3
C1 C6 H6B 109.3
H6A C6 H6B 108.0
C4 C7 H7A 109.5
C4 C7 H7B 109.5
H7A C7 H7B 109.5
C4 C7 H7C 109.5
H7A C7 H7C 109.5
H7B C7 H7C 109.5
N1 C8 C9 110.45(11)
N1 C8 H8A 109.6
C9 C8 H8A 109.6
N1 C8 H8B 109.6
C9 C8 H8B 109.6
H8A C8 H8B 108.1
C14 C9 C10 119.04(15)
C14 C9 C8 121.36(14)
C10 C9 C8 119.57(14)
C11 C10 C9 120.63(17)
C11 C10 H10 119.7
C9 C10 H10 119.7
C12 C11 C10 119.93(19)
C12 C11 H11 120.0
C10 C11 H11 120.0
C11 C12 C13 120.25(16)
C11 C12 H12 119.9
C13 C12 H12 119.9
C12 C13 C14 119.83(17)
C12 C13 H13 120.1
C14 C13 H13 120.1
C9 C14 C13 120.32(17)
C9 C14 H14 119.8
C13 C14 H14 119.8
N1 C15 C16 112.63(11)
N1 C15 H15A 109.1
C16 C15 H15A 109.1
N1 C15 H15B 109.1
C16 C15 H15B 109.1
H15A C15 H15B 107.8
C21 C16 C17 118.63(13)
C21 C16 C15 121.44(13)
C17 C16 C15 119.93(13)
C18 C17 C16 120.55(15)
C18 C17 H17 119.7
C16 C17 H17 119.7
C19 C18 C17 120.35(16)
C19 C18 H18 119.8
C17 C18 H18 119.8
C20 C19 C18 119.70(15)
C20 C19 H19 120.2
C18 C19 H19 120.2
C19 C20 C21 120.11(16)
C19 C20 H20 119.9
C21 C20 H20 119.9
C16 C21 C20 120.65(16)
C16 C21 H21 119.7
C20 C21 H21 119.7

loop_
_geom_bond_atom_site_label_1
_geom_bond_atom_site_label_2
_geom_bond_distance
O1 C4 1.4380(15)
O1 H1H 0.87(2)
N1 C8 1.4663(16)
N1 C15 1.4671(17)
N1 C1 1.4713(16)
C1 C6 1.5300(17)
C1 C2 1.5339(17)
C1 H1 1.0000
C2 C3 1.5252(18)
C2 H2A 0.9900
C2 H2B 0.9900
C3 C4 1.5295(17)
C3 H3A 0.9900
C3 H3B 0.9900
C4 C7 1.5223(18)
C4 C5 1.5300(17)
C5 C6 1.5281(17)
C5 H5A 0.9900
C5 H5B 0.9900
C6 H6A 0.9900
C6 H6B 0.9900
C7 H7A 0.9800
C7 H7B 0.9800
C7 H7C 0.9800
C8 C9 1.5120(19)
C8 H8A 0.9900
C8 H8B 0.9900
C9 C14 1.385(2)
C9 C10 1.395(2)
C10 C11 1.384(2)
C10 H10 0.9500
C11 C12 1.380(3)
C11 H11 0.9500
C12 C13 1.383(3)
C12 H12 0.9500
C13 C14 1.396(2)
C13 H13 0.9500
C14 H14 0.9500
C15 C16 1.5044(19)
C15 H15A 0.9900
C15 H15B 0.9900
C16 C21 1.385(2)
C16 C17 1.390(2)
C17 C18 1.385(2)
C17 H17 0.9500
C18 C19 1.380(3)
C18 H18 0.9500
C19 C20 1.376(3)
C19 H19 0.9500
C20 C21 1.392(2)
C20 H20 0.9500
C21 H21 0.9500

loop_
_geom_torsion_atom_site_label_1
_geom_torsion_atom_site_label_2
_geom_torsion_atom_site_label_3
_geom_torsion_atom_site_label_4
_geom_torsion
C8 N1 C1 C6 71.79(14)
C15 N1 C1 C6 -161.81(11)
C8 N1 C1 C2 -55.43(15)
C15 N1 C1 C2 70.96(14)
N1 C1 C2 C3 -178.52(10)
C6 C1 C2 C3 54.29(14)
C1 C2 C3 C4 -56.27(15)
C2 C3 C4 O1 173.72(11)
C2 C3 C4 C7 -67.59(14)
C2 C3 C4 C5 56.13(15)
O1 C4 C5 C6 -170.55(10)
C7 C4 C5 C6 68.79(14)
C3 C4 C5 C6 -55.52(14)
C4 C5 C6 C1 55.35(14)
N1 C1 C6 C5 176.72(10)
C2 C1 C6 C5 -53.90(14)
C15 N1 C8 C9 74.59(14)
C1 N1 C8 C9 -157.09(11)
N1 C8 C9 C14 -121.70(14)
N1 C8 C9 C10 56.56(17)
C14 C9 C10 C11 -0.4(2)
C8 C9 C10 C11 -178.68(15)
C9 C10 C11 C12 0.7(3)
C10 C11 C12 C13 -0.6(3)
C11 C12 C13 C14 0.1(3)
C10 C9 C14 C13 -0.1(2)
C8 C9 C14 C13 178.16(13)
C12 C13 C14 C9 0.3(2)
C8 N1 C15 C16 -165.56(11)
C1 N1 C15 C16 65.14(14)
N1 C15 C16 C21 -113.13(14)
N1 C15 C16 C17 67.90(16)
C21 C16 C17 C18 -0.9(2)
C15 C16 C17 C18 178.12(13)
C16 C17 C18 C19 0.3(2)
C17 C18 C19 C20 0.2(2)
C18 C19 C20 C21 -0.2(2)
C17 C16 C21 C20 0.9(2)
C15 C16 C21 C20 -178.08(12)
C19 C20 C21 C16 -0.4(2)
